data_1529541
loop_
_publ_author_name
'Alberti, A.'
'Vezzalini, G.'
'Tazzoli, V.'

_publ_section_title
;
 Thomsonite: A detailed refinement with cross-checking by crystal energy
 calculations
;
_journal_name_full Zeolites
_journal_page_first 91
_journal_page_last 97
_journal_volume 1
_journal_year 1981
_chemical_formula_sum 'Al5 Ca1.84 H12 Na1.08 O26 Si5 Sr0.08'
_chemical_name_systematic 'Na1.08 Ca1.84 Sr.08 (Al5 Si5 O20) (H2 O)6'
_space_group_IT_number 52
_symmetry_space_group_name_Hall '-P 2ab 2n'
_symmetry_space_group_name_H-M 'P n c n'
_cell_angle_alpha 90
_cell_angle_beta 90
_cell_angle_gamma 90
_cell_formula_units_Z 4
_cell_length_a 13.089
_cell_length_b 13.047
_cell_length_c 13.218
_cell_volume 2257.267
_citation_journal_id_ASTM ZEOLD3
_cod_data_source_file Alberti_ZEOLD3_1981_965.cif
_cod_data_source_block H12Al5Ca1.84Na1.08O26Si5Sr0.08
_cod_original_sg_symbol_Hall '-P 2a 2bc (y,z,x)'
_cod_original_formula_sum 'H12 Al5 Ca1.84 Na1.08 O26 Si5 Sr0.08'
_cod_database_code 1529541

loop_
_symmetry_equiv_pos_as_xyz
x,y,z
-x,y,-z+1/2
-x+1/2,-y+1/2,z
x+1/2,-y+1/2,-z+1/2
-x,-y,-z
x,-y,z-1/2
x-1/2,y-1/2,-z
-x-1/2,y-1/2,z-1/2

loop_
_atom_site_label
_atom_site_type_symbol
_atom_site_fract_x
_atom_site_fract_y
_atom_site_fract_z
_atom_site_occupancy
_atom_site_U_iso_or_equiv
O4 O-2 0.312 0.6573 0.7632 1 0.0
Al3 Al+3 0.3095 0.6238 0.3806 1 0.0
O9 O-2 0.1185 0.1804 0.452 1 0.0
Ca1 Ca+2 0.0576 0.5037 0.3614 0.46 0.0
O12 O-2 0.3914 0.4973 0.6394 1 0.0
O14 O-2 0 0.3446 0.75 1 0.0
H2 H+1 0.159 0.554 0.655 1 0.0
H1 H+1 0.154 0.446 0.657 1 0.0
O7 O-2 0.1901 0.3852 0.4168 1 0.0
O13 O-2 0 0.649 0.75 1 0.0
H4 H+1 0.379 0.551 0.666 1 0.0
O3 O-2 0.312 0.3318 0.7567 1 0.0
Sr1 Sr+2 0.4992 0.4802 0.499 0.04 0.0
O6 O-2 0.1839 0.6297 0.424 1 0.0
Si2 Si+4 0.113 0.6958 0.5006 1 0.0
O8 O-2 0.1046 0.8134 0.4609 1 0.0
H3 H+1 0.369 0.444 0.681 1 0.0
Na1 Na+1 0.0576 0.5037 0.3614 0.54 0.0
Al2 Al+3 0.1196 0.3054 0.4965 1 0.0
O11 O-2 0.1257 0.502 0.1892 1 0.0
Al1 Al+3 0.25 0.75 0.6908 1 0.0
H6 H+1 0.047 0.32 0.718 1 0.0
O1 O-2 0.1683 0.3103 0.6184 1 0.0
Si3 Si+4 0.3081 0.3848 0.3781 1 0.0
Si1 Si+4 0.25 0.25 0.6883 1 0.0
H5 H+1 0.04 0.69 0.72 1 0.0
Ca2 Ca+2 0.4992 0.4802 0.499 0.46 0.0
O5 O-2 0.0022 0.6379 0.5014 1 0.0
O10 O-2 0.3557 0.4993 0.3835 1 0.0
O2 O-2 0.1584 0.692 0.6146 1 0.0
